data_2220948
loop_
_publ_author_name
'Hu, Kong-Cheng'
'Li, Guang-Jiu'

_publ_section_title
;
 2-(1<i>H</i>-Benzotriazol-1-yl)-1-(4-bromobenzoyl)ethyl
 2-chlorobenzoate
;
_journal_coeditor_code WN2306
_journal_issue 2
_journal_name_full 'Acta Crystallographica Section E'
_journal_page_first o443
_journal_paper_doi 10.1107/S1600536809002712
_journal_volume 65
_journal_year 2009
_chemical_formula_iupac 'C22 H15 Br Cl N3 O3'
_chemical_formula_moiety 'C22 H15 Br Cl N3 O3'
_chemical_formula_sum 'C22 H15 Br Cl N3 O3'
_chemical_formula_weight 484.72
_chemical_name_systematic
;
2-(1<i>H</i>-Benzotriazol-1-yl)-1-(4-bromobenzoyl)ethyl 2-chlorobenzoate
;
_space_group_IT_number 14
_symmetry_cell_setting monoclinic
_symmetry_space_group_name_Hall '-P 2ybc'
_symmetry_space_group_name_H-M 'P 1 21/c 1'
_atom_sites_solution_hydrogens geom
_atom_sites_solution_primary direct
_atom_sites_solution_secondary difmap
_audit_creation_method SHELXL-97
_cell_angle_alpha 90.00
_cell_angle_beta 90.878(2)
_cell_angle_gamma 90.00
_cell_formula_units_Z 4
_cell_length_a 6.2613(7)
_cell_length_b 36.688(4)
_cell_length_c 8.7919(9)
_cell_measurement_reflns_used 3180
_cell_measurement_temperature 293(2)
_cell_measurement_theta_max 22.93
_cell_measurement_theta_min 2.22
_cell_volume 2019.4(4)
_computing_cell_refinement 'SAINT (Siemens, 1996)'
_computing_data_collection 'SMART (Siemens, 1996)'
_computing_data_reduction 'SAINT (Siemens, 1996)'
_computing_molecular_graphics 'SHELXTL (Sheldrick, 2008)'
_computing_publication_material
;
SHELXTL (Sheldrick, 2008), PARST (Nardelli, 1995) and PLATON
(Spek, 2003)
;
_computing_structure_refinement 'SHELXL97 (Sheldrick, 2008)'
_computing_structure_solution 'SHELXS97 (Sheldrick, 2008)'
_diffrn_ambient_temperature 293(2)
_diffrn_detector_area_resol_mean 8.33
_diffrn_measured_fraction_theta_full 0.997
_diffrn_measured_fraction_theta_max 0.997
_diffrn_measurement_device_type
;
Siemens SMART 1000 CCD area-detector
;
_diffrn_measurement_method \w
_diffrn_radiation_monochromator graphite
_diffrn_radiation_source 'fine-focus sealed tube'
_diffrn_radiation_type MoK\a
_diffrn_radiation_wavelength 0.71073
_diffrn_reflns_av_R_equivalents 0.0252
_diffrn_reflns_av_sigmaI/netI 0.0296
_diffrn_reflns_limit_h_max 7
_diffrn_reflns_limit_h_min -7
_diffrn_reflns_limit_k_max 45
_diffrn_reflns_limit_k_min -44
_diffrn_reflns_limit_l_max 8
_diffrn_reflns_limit_l_min -10
_diffrn_reflns_number 11039
_diffrn_reflns_theta_full 26.05
_diffrn_reflns_theta_max 26.05
_diffrn_reflns_theta_min 2.22
_diffrn_standards_number 0
_exptl_absorpt_coefficient_mu 2.198
_exptl_absorpt_correction_T_max 0.8267
_exptl_absorpt_correction_T_min 0.5050
_exptl_absorpt_correction_type multi-scan
_exptl_absorpt_process_details '(SADABS; Sheldrick, 1996)'
_exptl_crystal_colour colourless
_exptl_crystal_density_diffrn 1.594
_exptl_crystal_density_method 'not measured'
_exptl_crystal_description plate
_exptl_crystal_F_000 976
_exptl_crystal_size_max 0.36
_exptl_crystal_size_mid 0.21
_exptl_crystal_size_min 0.09
_refine_diff_density_max 0.477
_refine_diff_density_min -0.435
_refine_ls_extinction_method none
_refine_ls_goodness_of_fit_ref 1.037
_refine_ls_hydrogen_treatment constr
_refine_ls_matrix_type full
_refine_ls_number_parameters 271
_refine_ls_number_reflns 3978
_refine_ls_number_restraints 0
_refine_ls_restrained_S_all 1.037
_refine_ls_R_factor_all 0.0615
_refine_ls_R_factor_gt 0.0413
_refine_ls_shift/su_max 0.000
_refine_ls_shift/su_mean 0.000
_refine_ls_structure_factor_coef Fsqd
_refine_ls_weighting_details 'calc w=1/[\s^2^(Fo^2^)+(0.0492P)^2^+0.6802P] where P=(Fo^2^+2Fc^2^)/3'
_refine_ls_weighting_scheme calc
_refine_ls_wR_factor_gt 0.0951
_refine_ls_wR_factor_ref 0.1033
_reflns_number_gt 2968
_reflns_number_total 3978
_reflns_threshold_expression I>2\s(I)
_cod_data_source_file wn2306.cif
_cod_data_source_block I
_cod_original_sg_symbol_H-M 'P 21/c'
_cod_database_code 2220948
_cod_database_fobs_code 2220948

loop_
_symmetry_equiv_pos_as_xyz
'x, y, z'
'-x, y+1/2, -z+1/2'
'-x, -y, -z'
'x, -y-1/2, z-1/2'

loop_
_atom_site_type_symbol
_atom_site_label
_atom_site_fract_x
_atom_site_fract_y
_atom_site_fract_z
_atom_site_U_iso_or_equiv
_atom_site_adp_type
_atom_site_calc_flag
_atom_site_refinement_flags
_atom_site_occupancy
_atom_site_disorder_assembly
_atom_site_disorder_group
Br Br1 0.29655(6) 0.490655(9) 0.67871(4) 0.06861(15) Uani d . 1 . .
Cl Cl1 0.06423(18) 0.75440(3) 1.24666(14) 0.0966(4) Uani d . 1 . .
O O2 0.0115(3) 0.64041(5) 1.3681(2) 0.0511(5) Uani d . 1 . .
N N1 0.3152(3) 0.59119(6) 1.5238(2) 0.0427(5) Uani d . 1 . .
C C3 0.1975(5) 0.52390(8) 0.8274(3) 0.0463(7) Uani d . 1 . .
C C18 0.5177(4) 0.61307(7) 1.7051(3) 0.0413(6) Uani d . 1 . .
N N2 0.5149(4) 0.57773(6) 1.5071(3) 0.0518(6) Uani d . 1 . .
O O1 -0.2188(3) 0.60500(7) 1.1628(2) 0.0696(7) Uani d . 1 . .
C C17 0.3102(4) 0.61371(7) 1.6470(3) 0.0380(6) Uani d . 1 . .
C C5 -0.0818(5) 0.55733(8) 0.9389(3) 0.0501(7) Uani d . 1 . .
H H5A -0.2247 0.5642 0.9399 0.060 Uiso calc R 1 . .
C C6 0.0564(4) 0.57085(7) 1.0497(3) 0.0406(6) Uani d . 1 . .
C C21 0.2051(5) 0.65309(8) 1.8413(3) 0.0524(7) Uani d . 1 . .
H H21A 0.1020 0.6669 1.8898 0.063 Uiso calc R 1 . .
C C10 -0.0114(5) 0.67132(8) 1.2854(3) 0.0567(8) Uani d . 1 . .
C C9 0.1469(5) 0.58149(7) 1.4157(3) 0.0458(7) Uani d . 1 . .
H H9A 0.0144 0.5782 1.4698 0.055 Uiso calc R 1 . .
H H9B 0.1823 0.5585 1.3681 0.055 Uiso calc R 1 . .
O O3 0.0745(5) 0.67563(7) 1.1669(3) 0.0951(9) Uani d . 1 . .
N N3 0.6384(4) 0.59032(7) 1.6152(3) 0.0523(6) Uani d . 1 . .
C C20 0.4137(5) 0.65259(8) 1.9019(3) 0.0524(7) Uani d . 1 . .
H H20A 0.4446 0.6659 1.9895 0.063 Uiso calc R 1 . .
C C19 0.5718(5) 0.63304(8) 1.8356(3) 0.0510(7) Uani d . 1 . .
H H19A 0.7102 0.6330 1.8755 0.061 Uiso calc R 1 . .
C C22 0.1482(5) 0.63403(8) 1.7136(3) 0.0486(7) Uani d . 1 . .
H H22A 0.0099 0.6346 1.6736 0.058 Uiso calc R 1 . .
C C2 0.3391(5) 0.53722(8) 0.9333(4) 0.0550(8) Uani d . 1 . .
H H2B 0.4818 0.5303 0.9306 0.066 Uiso calc R 1 . .
C C8 0.1142(5) 0.61048(7) 1.2923(3) 0.0472(7) Uani d . 1 . .
H H8A 0.2516 0.6181 1.2510 0.057 Uiso calc R 1 . .
C C1 0.2703(4) 0.56101(8) 1.0444(3) 0.0491(7) Uani d . 1 . .
H H1A 0.3671 0.5704 1.1154 0.059 Uiso calc R 1 . .
C C4 -0.0131(5) 0.53398(8) 0.8277(3) 0.0527(8) Uani d . 1 . .
H H4A -0.1079 0.5252 0.7540 0.063 Uiso calc R 1 . .
C C7 -0.0336(5) 0.59603(8) 1.1656(3) 0.0472(7) Uani d . 1 . .
C C16 -0.3280(6) 0.68352(9) 1.4437(4) 0.0716(10) Uani d . 1 . .
H H16A -0.3416 0.6585 1.4564 0.086 Uiso calc R 1 . .
C C11 -0.1591(5) 0.69699(8) 1.3596(3) 0.0524(7) Uani d . 1 . .
C C13 -0.2875(6) 0.75732(9) 1.4121(5) 0.0779(11) Uani d . 1 . .
H H13A -0.2728 0.7824 1.4022 0.093 Uiso calc R 1 . .
C C14 -0.4524(6) 0.74321(10) 1.4933(5) 0.0866(12) Uani d . 1 . .
H H14A -0.5498 0.7588 1.5385 0.104 Uiso calc R 1 . .
C C15 -0.4754(7) 0.70624(11) 1.5085(5) 0.0896(13) Uani d . 1 . .
H H15A -0.5894 0.6967 1.5621 0.108 Uiso calc R 1 . .
C C12 -0.1430(5) 0.73429(8) 1.3451(4) 0.0599(8) Uani d . 1 . .

loop_
_atom_site_aniso_label
_atom_site_aniso_U_11
_atom_site_aniso_U_22
_atom_site_aniso_U_33
_atom_site_aniso_U_12
_atom_site_aniso_U_13
_atom_site_aniso_U_23
Br1 0.0825(3) 0.0610(2) 0.0628(2) -0.00151(17) 0.01525(18) -0.02185(16)
Cl1 0.0949(7) 0.0628(6) 0.1336(10) -0.0065(5) 0.0472(7) 0.0038(6)
O2 0.0750(14) 0.0417(11) 0.0368(10) 0.0131(9) 0.0022(9) -0.0028(8)
N1 0.0460(13) 0.0434(12) 0.0384(12) 0.0057(10) -0.0040(10) -0.0041(10)
C3 0.0568(19) 0.0380(14) 0.0443(16) -0.0017(13) 0.0071(13) -0.0027(12)
C18 0.0418(15) 0.0445(15) 0.0375(14) 0.0020(12) 0.0005(12) 0.0035(11)
N2 0.0537(15) 0.0513(14) 0.0504(14) 0.0146(12) 0.0004(12) -0.0073(11)
O1 0.0595(15) 0.0880(17) 0.0607(14) 0.0290(12) -0.0135(11) -0.0193(12)
C17 0.0459(16) 0.0347(13) 0.0336(14) 0.0002(11) 0.0031(12) -0.0001(10)
C5 0.0438(16) 0.0487(17) 0.0574(18) 0.0037(13) -0.0082(14) -0.0054(14)
C6 0.0464(16) 0.0359(14) 0.0394(14) 0.0038(12) -0.0018(12) -0.0002(11)
C21 0.062(2) 0.0535(18) 0.0426(16) 0.0045(14) 0.0141(14) -0.0042(13)
C10 0.086(2) 0.0446(16) 0.0396(16) 0.0095(16) 0.0076(16) -0.0013(13)
C9 0.0574(18) 0.0387(14) 0.0412(15) 0.0020(13) -0.0079(13) -0.0049(11)
O3 0.161(3) 0.0665(16) 0.0589(15) 0.0383(16) 0.0511(16) 0.0135(12)
N3 0.0454(14) 0.0581(15) 0.0532(15) 0.0105(12) -0.0046(11) -0.0044(12)
C20 0.072(2) 0.0463(16) 0.0393(16) -0.0122(15) 0.0065(15) -0.0061(12)
C19 0.0537(18) 0.0570(18) 0.0422(16) -0.0130(14) -0.0054(13) 0.0040(13)
C22 0.0472(17) 0.0555(17) 0.0433(16) 0.0024(13) 0.0056(13) 0.0001(13)
C2 0.0432(17) 0.0538(18) 0.068(2) -0.0020(14) 0.0022(15) -0.0118(15)
C8 0.0598(18) 0.0418(15) 0.0401(15) 0.0076(13) -0.0021(13) -0.0074(12)
C1 0.0457(17) 0.0488(16) 0.0525(17) -0.0018(13) -0.0093(13) -0.0105(13)
C4 0.062(2) 0.0463(16) 0.0499(17) -0.0020(14) -0.0124(15) -0.0095(13)
C7 0.0543(18) 0.0456(16) 0.0416(15) 0.0088(14) -0.0065(13) -0.0008(12)
C16 0.094(3) 0.0490(18) 0.072(2) 0.0104(18) 0.027(2) 0.0108(16)
C11 0.071(2) 0.0450(16) 0.0411(15) 0.0102(15) 0.0085(14) 0.0023(12)
C13 0.091(3) 0.0453(19) 0.098(3) 0.0152(18) 0.025(2) 0.0025(18)
C14 0.095(3) 0.064(2) 0.102(3) 0.026(2) 0.039(2) 0.004(2)
C15 0.093(3) 0.073(3) 0.104(3) 0.014(2) 0.047(2) 0.019(2)
C12 0.069(2) 0.0479(17) 0.063(2) 0.0050(15) 0.0135(16) 0.0039(14)

loop_
_atom_type_symbol
_atom_type_description
_atom_type_scat_dispersion_real
_atom_type_scat_dispersion_imag
_atom_type_scat_source
C C 0.0033 0.0016 'International Tables Vol C Tables 4.2.6.8 and 6.1.1.4'
H H 0.0000 0.0000 'International Tables Vol C Tables 4.2.6.8 and 6.1.1.4'
N N 0.0061 0.0033 'International Tables Vol C Tables 4.2.6.8 and 6.1.1.4'
O O 0.0106 0.0060 'International Tables Vol C Tables 4.2.6.8 and 6.1.1.4'
Cl Cl 0.1484 0.1585 'International Tables Vol C Tables 4.2.6.8 and 6.1.1.4'
Br Br -0.2901 2.4595 'International Tables Vol C Tables 4.2.6.8 and 6.1.1.4'

loop_
_geom_angle_atom_site_label_1
_geom_angle_atom_site_label_2
_geom_angle_atom_site_label_3
_geom_angle_site_symmetry_1
_geom_angle_site_symmetry_3
_geom_angle
_geom_angle_publ_flag
C10 O2 C8 . . 115.7(2) ?
N2 N1 C17 . . 109.9(2) ?
N2 N1 C9 . . 120.1(2) ?
C17 N1 C9 . . 130.0(2) ?
C2 C3 C4 . . 121.1(3) ?
C2 C3 Br1 . . 118.9(2) ?
C4 C3 Br1 . . 120.0(2) ?
N3 C18 C17 . . 108.5(2) ?
N3 C18 C19 . . 131.1(3) ?
C17 C18 C19 . . 120.4(3) ?
N3 N2 N1 . . 109.3(2) ?
N1 C17 C18 . . 104.4(2) ?
N1 C17 C22 . . 133.1(2) ?
C18 C17 C22 . . 122.5(2) ?
C4 C5 C6 . . 121.7(3) ?
C4 C5 H5A . . 119.2 ?
C6 C5 H5A . . 119.2 ?
C5 C6 C1 . . 118.4(2) ?
C5 C6 C7 . . 117.6(2) ?
C1 C6 C7 . . 124.0(2) ?
C22 C21 C20 . . 122.4(3) ?
C22 C21 H21A . . 118.8 ?
C20 C21 H21A . . 118.8 ?
O3 C10 O2 . . 122.4(3) ?
O3 C10 C11 . . 126.5(3) ?
O2 C10 C11 . . 111.0(2) ?
N1 C9 C8 . . 112.4(2) ?
N1 C9 H9A . . 109.1 ?
C8 C9 H9A . . 109.1 ?
N1 C9 H9B . . 109.1 ?
C8 C9 H9B . . 109.1 ?
H9A C9 H9B . . 107.9 ?
N2 N3 C18 . . 108.0(2) ?
C19 C20 C21 . . 121.5(3) ?
C19 C20 H20A . . 119.2 ?
C21 C20 H20A . . 119.2 ?
C20 C19 C18 . . 117.3(3) ?
C20 C19 H19A . . 121.3 ?
C18 C19 H19A . . 121.3 ?
C21 C22 C17 . . 115.9(3) ?
C21 C22 H22A . . 122.1 ?
C17 C22 H22A . . 122.1 ?
C3 C2 C1 . . 120.1(3) ?
C3 C2 H2B . . 120.0 ?
C1 C2 H2B . . 120.0 ?
O2 C8 C9 . . 104.9(2) ?
O2 C8 C7 . . 109.3(2) ?
C9 C8 C7 . . 110.4(2) ?
O2 C8 H8A . . 110.7 ?
C9 C8 H8A . . 110.7 ?
C7 C8 H8A . . 110.7 ?
C2 C1 C6 . . 119.9(3) ?
C2 C1 H1A . . 120.0 ?
C6 C1 H1A . . 120.0 ?
C3 C4 C5 . . 118.8(3) ?
C3 C4 H4A . . 120.6 ?
C5 C4 H4A . . 120.6 ?
O1 C7 C6 . . 121.9(3) ?
O1 C7 C8 . . 119.4(3) ?
C6 C7 C8 . . 118.7(2) ?
C15 C16 C11 . . 121.8(3) ?
C15 C16 H16A . . 119.1 ?
C11 C16 H16A . . 119.1 ?
C12 C11 C16 . . 117.3(3) ?
C12 C11 C10 . . 123.0(3) ?
C16 C11 C10 . . 119.6(3) ?
C14 C13 C12 . . 119.9(3) ?
C14 C13 H13A . . 120.1 ?
C12 C13 H13A . . 120.1 ?
C13 C14 C15 . . 120.5(3) ?
C13 C14 H14A . . 119.8 ?
C15 C14 H14A . . 119.8 ?
C14 C15 C16 . . 119.2(4) ?
C14 C15 H15A . . 120.4 ?
C16 C15 H15A . . 120.4 ?
C13 C12 C11 . . 121.4(3) ?
C13 C12 Cl1 . . 117.0(3) ?
C11 C12 Cl1 . . 121.6(2) ?

loop_
_geom_bond_atom_site_label_1
_geom_bond_atom_site_label_2
_geom_bond_site_symmetry_2
_geom_bond_distance
_geom_bond_publ_flag
Br1 C3 . 1.899(3) ?
Cl1 C12 . 1.736(3) ?
O2 C10 . 1.353(3) ?
O2 C8 . 1.441(3) ?
N1 N2 . 1.355(3) ?
N1 C17 . 1.363(3) ?
N1 C9 . 1.452(3) ?
C3 C2 . 1.366(4) ?
C3 C4 . 1.369(4) ?
C18 N3 . 1.382(3) ?
C18 C17 . 1.388(4) ?
C18 C19 . 1.399(4) ?
N2 N3 . 1.301(3) ?
O1 C7 . 1.205(3) ?
C17 C22 . 1.395(4) ?
C5 C4 . 1.374(4) ?
C5 C6 . 1.385(4) ?
C5 H5A . 0.9300 ?
C6 C1 . 1.388(4) ?
C6 C7 . 1.492(4) ?
C21 C22 . 1.365(4) ?
C21 C20 . 1.403(4) ?
C21 H21A . 0.9300 ?
C10 O3 . 1.191(3) ?
C10 C11 . 1.479(4) ?
C9 C8 . 1.531(4) ?
C9 H9A . 0.9700 ?
C9 H9B . 0.9700 ?
C20 C19 . 1.361(4) ?
C20 H20A . 0.9300 ?
C19 H19A . 0.9300 ?
C22 H22A . 0.9300 ?
C2 C1 . 1.384(4) ?
C2 H2B . 0.9300 ?
C8 C7 . 1.532(4) ?
C8 H8A . 0.9800 ?
C1 H1A . 0.9300 ?
C4 H4A . 0.9300 ?
C16 C15 . 1.374(5) ?
C16 C11 . 1.390(4) ?
C16 H16A . 0.9300 ?
C11 C12 . 1.378(4) ?
C13 C14 . 1.366(5) ?
C13 C12 . 1.377(5) ?
C13 H13A . 0.9300 ?
C14 C15 . 1.371(5) ?
C14 H14A . 0.9300 ?
C15 H15A . 0.9300 ?

loop_
_geom_hbond_atom_site_label_D
_geom_hbond_atom_site_label_H
_geom_hbond_atom_site_label_A
_geom_hbond_site_symmetry_D
_geom_hbond_site_symmetry_H
_geom_hbond_site_symmetry_A
_geom_hbond_distance_DH
_geom_hbond_distance_HA
_geom_hbond_distance_DA
_geom_hbond_angle_DHA
_geom_hbond_publ_flag
C16 H16A Cg1 . . 1_455 0.93 2.872 3.707 150.22 yes
C21 H21A O3 . . 1_556 0.93 2.466 3.101(4) 125.71 yes

loop_
_geom_torsion_atom_site_label_1
_geom_torsion_atom_site_label_2
_geom_torsion_atom_site_label_3
_geom_torsion_atom_site_label_4
_geom_torsion_site_symmetry_1
_geom_torsion_site_symmetry_2
_geom_torsion_site_symmetry_3
_geom_torsion_site_symmetry_4
_geom_torsion
_geom_torsion_publ_flag
C17 N1 N2 N3 . . . . 0.7(3) ?
C9 N1 N2 N3 . . . . 179.3(2) ?
N2 N1 C17 C18 . . . . -0.3(3) ?
C9 N1 C17 C18 . . . . -178.8(2) ?
N2 N1 C17 C22 . . . . -179.7(3) ?
C9 N1 C17 C22 . . . . 1.8(5) ?
N3 C18 C17 N1 . . . . -0.1(3) ?
C19 C18 C17 N1 . . . . -179.0(2) ?
N3 C18 C17 C22 . . . . 179.4(3) ?
C19 C18 C17 C22 . . . . 0.4(4) ?
C4 C5 C6 C1 . . . . 1.6(4) ?
C4 C5 C6 C7 . . . . -180.0(3) ?
C8 O2 C10 O3 . . . . -10.7(5) ?
C8 O2 C10 C11 . . . . 167.3(2) ?
N2 N1 C9 C8 . . . . -97.1(3) ?
C17 N1 C9 C8 . . . . 81.3(3) ?
N1 N2 N3 C18 . . . . -0.7(3) ?
C17 C18 N3 N2 . . . . 0.5(3) ?
C19 C18 N3 N2 . . . . 179.3(3) ?
C22 C21 C20 C19 . . . . 0.3(5) ?
C21 C20 C19 C18 . . . . -0.7(4) ?
N3 C18 C19 C20 . . . . -178.4(3) ?
C17 C18 C19 C20 . . . . 0.3(4) ?
C20 C21 C22 C17 . . . . 0.4(4) ?
N1 C17 C22 C21 . . . . 178.5(3) ?
C18 C17 C22 C21 . . . . -0.7(4) ?
C4 C3 C2 C1 . . . . 0.7(5) ?
Br1 C3 C2 C1 . . . . -178.9(2) ?
C10 O2 C8 C9 . . . . 172.5(2) ?
C10 O2 C8 C7 . . . . -69.2(3) ?
N1 C9 C8 O2 . . . . -72.9(3) ?
N1 C9 C8 C7 . . . . 169.5(2) ?
C3 C2 C1 C6 . . . . 1.1(5) ?
C5 C6 C1 C2 . . . . -2.2(4) ?
C7 C6 C1 C2 . . . . 179.5(3) ?
C2 C3 C4 C5 . . . . -1.3(5) ?
Br1 C3 C4 C5 . . . . 178.3(2) ?
C6 C5 C4 C3 . . . . 0.1(4) ?
C5 C6 C7 O1 . . . . -1.2(4) ?
C1 C6 C7 O1 . . . . 177.1(3) ?
C5 C6 C7 C8 . . . . 178.2(3) ?
C1 C6 C7 C8 . . . . -3.5(4) ?
O2 C8 C7 O1 . . . . -14.2(4) ?
C9 C8 C7 O1 . . . . 100.7(3) ?
O2 C8 C7 C6 . . . . 166.4(2) ?
C9 C8 C7 C6 . . . . -78.7(3) ?
C15 C16 C11 C12 . . . . 0.8(5) ?
C15 C16 C11 C10 . . . . -176.8(4) ?
O3 C10 C11 C12 . . . . -32.0(6) ?
O2 C10 C11 C12 . . . . 150.1(3) ?
O3 C10 C11 C16 . . . . 145.5(4) ?
O2 C10 C11 C16 . . . . -32.4(4) ?
C12 C13 C14 C15 . . . . 0.0(7) ?
C13 C14 C15 C16 . . . . 1.3(7) ?
C11 C16 C15 C14 . . . . -1.7(6) ?
C14 C13 C12 C11 . . . . -0.9(6) ?
C14 C13 C12 Cl1 . . . . -179.0(3) ?
C16 C11 C12 C13 . . . . 0.5(5) ?
C10 C11 C12 C13 . . . . 178.0(3) ?
C16 C11 C12 Cl1 . . . . 178.5(3) ?
C10 C11 C12 Cl1 . . . . -3.9(5) ?
